data_7711336
loop_
_publ_author_name
'Ghosh, Dipankar'
'Damodaran, Krishna K.'

_publ_section_title
;
 Analysing the Role of Anions in the Synthesis of Catalytic Active
 Urea-based MOF
;
_journal_name_full 'Dalton Transactions'
_journal_paper_doi 10.1039/D2DT02421G
_journal_year 2022
_chemical_formula_sum 'C21 H24 Cu N4 O7'
_chemical_formula_weight 507.98
_space_group_crystal_system orthorhombic
_space_group_IT_number 61
_space_group_name_Hall '-P 2ac 2ab'
_space_group_name_H-M_alt 'P b c a'
_atom_sites_solution_hydrogens geom
_audit_creation_method SHELXL-2014/7
_audit_update_record
;
2022-09-13 deposited with the CCDC.	2022-09-26 downloaded from the CCDC.
;
_cell_angle_alpha 90
_cell_angle_beta 90
_cell_angle_gamma 90
_cell_formula_units_Z 8
_cell_length_a 18.2919(5)
_cell_length_b 9.4420(3)
_cell_length_c 25.3572(7)
_cell_measurement_reflns_used 9996
_cell_measurement_temperature 240(2)
_cell_measurement_theta_max 69.98
_cell_measurement_theta_min 2.98
_cell_volume 4379.5(2)
_computing_cell_refinement 'SAINT V8.35A (Bruker, 2016)'
_computing_data_collection 'SAINT V8.35A (Bruker, 2016)'
_computing_data_reduction 'SAINT V8.35A (Bruker, 2016)'
_computing_molecular_graphics 'MERCURY CSD 4.2.0'
_computing_publication_material 'MERCURY CSD 4.2.0'
_computing_structure_refinement 'SHELXL-2014/7 (Sheldrick, 2014)'
_computing_structure_solution 'SAINT V8.35A (Bruker, 2016)'
_diffrn_ambient_temperature 240(2)
_diffrn_measured_fraction_theta_full 1.000
_diffrn_measured_fraction_theta_max 0.997
_diffrn_measurement_device_type 'Bruker APEX-II CCD'
_diffrn_measurement_method '\f and \w scans'
_diffrn_radiation_type CuK\a
_diffrn_radiation_wavelength 1.54178
_diffrn_reflns_av_R_equivalents 0.0637
_diffrn_reflns_av_unetI/netI 0.0316
_diffrn_reflns_Laue_measured_fraction_full 1.000
_diffrn_reflns_Laue_measured_fraction_max 0.997
_diffrn_reflns_limit_h_max 22
_diffrn_reflns_limit_h_min -20
_diffrn_reflns_limit_k_max 11
_diffrn_reflns_limit_k_min -11
_diffrn_reflns_limit_l_max 29
_diffrn_reflns_limit_l_min -30
_diffrn_reflns_number 31808
_diffrn_reflns_point_group_measured_fraction_full 1.000
_diffrn_reflns_point_group_measured_fraction_max 0.997
_diffrn_reflns_theta_full 67.679
_diffrn_reflns_theta_max 69.995
_diffrn_reflns_theta_min 3.486
_exptl_absorpt_coefficient_mu 1.862
_exptl_absorpt_correction_T_max 0.7533
_exptl_absorpt_correction_T_min 0.6498
_exptl_absorpt_correction_type multi-scan
_exptl_absorpt_process_details
'SADABS-2016/2 (Bruker,2016/2) was used for absorption correction. wR2(int) was 0.0892 before and 0.0678 after correction. The Ratio of minimum to maximum transmission is 0.8626. The \l/2 correction factor is Not present.'
_exptl_crystal_colour GREEN
_exptl_crystal_density_diffrn 1.541
_exptl_crystal_description NEEDLE
_exptl_crystal_F_000 2104
_exptl_crystal_size_max 0.180
_exptl_crystal_size_mid 0.060
_exptl_crystal_size_min 0.030
_refine_diff_density_max 0.621
_refine_diff_density_min -0.382
_refine_diff_density_rms 0.084
_refine_ls_extinction_method none
_refine_ls_goodness_of_fit_ref 1.172
_refine_ls_hydrogen_treatment constr
_refine_ls_matrix_type full
_refine_ls_number_parameters 302
_refine_ls_number_reflns 4141
_refine_ls_number_restraints 0
_refine_ls_restrained_S_all 1.172
_refine_ls_R_factor_all 0.0759
_refine_ls_R_factor_gt 0.0632
_refine_ls_shift/su_max 0.000
_refine_ls_shift/su_mean 0.000
_refine_ls_structure_factor_coef Fsqd
_refine_ls_weighting_details 'w=1/[\s^2^(Fo^2^)+(0.0688P)^2^+9.6954P] where P=(Fo^2^+2Fc^2^)/3'
_refine_ls_weighting_scheme calc
_refine_ls_wR_factor_gt 0.1641
_refine_ls_wR_factor_ref 0.1713
_reflns_Friedel_coverage 0.000
_reflns_number_gt 3450
_reflns_number_total 4141
_reflns_threshold_expression 'I > 2\s(I)'
_cod_data_source_file d2dt02421g2.cif
_cod_data_source_block cu_KK_DG_102_B4_0m_a
_cod_database_code 7711336
_shelx_shelxl_version_number 2014/7
_shelx_space_group_comment
;
The symmetry employed for this shelxl refinement is uniquely defined
by the following loop, which should always be used as a source of
symmetry information in preference to the above space-group names.
They are only intended as comments.
;
_shelx_estimated_absorpt_t_min 0.730
_shelx_estimated_absorpt_t_max 0.946

loop_
_space_group_symop_operation_xyz
'x, y, z'
'-x+1/2, -y, z+1/2'
'x+1/2, -y+1/2, -z'
'-x, y+1/2, -z+1/2'
'-x, -y, -z'
'x-1/2, y, -z-1/2'
'-x-1/2, y-1/2, z'
'x, -y-1/2, z-1/2'

loop_
_atom_site_label
_atom_site_type_symbol
_atom_site_fract_x
_atom_site_fract_y
_atom_site_fract_z
_atom_site_U_iso_or_equiv
_atom_site_adp_type
_atom_site_occupancy
_atom_site_site_symmetry_order
_atom_site_calc_flag
_atom_site_refinement_flags_posn
_atom_site_refinement_flags_adp
_atom_site_refinement_flags_occupancy
_atom_site_disorder_assembly
_atom_site_disorder_group
Cu1 Cu 0.55148(3) 0.09046(6) 0.48659(2) 0.0304(2) Uani 1 1 d . . . . .
O1 O 0.49070(17) 0.1522(4) 0.42607(11) 0.0419(7) Uani 1 1 d . . . . .
C2 C 0.4293(3) 0.0945(5) 0.42131(16) 0.0367(10) Uani 1 1 d . . . . .
O3 O 0.40457(18) -0.0032(3) 0.44977(11) 0.0415(7) Uani 1 1 d . . . . .
C4 C 0.3800(3) 0.1461(5) 0.37791(17) 0.0389(10) Uani 1 1 d . . . . .
C5 C 0.4000(3) 0.2553(5) 0.34457(18) 0.0429(11) Uani 1 1 d . . . . .
H5 H 0.4459 0.2984 0.3488 0.051 Uiso 1 1 calc R U . . .
C6 C 0.3532(3) 0.3030(5) 0.3047(2) 0.0491(12) Uani 1 1 d . . . . .
H6 H 0.3679 0.3769 0.2822 0.059 Uiso 1 1 calc R U . . .
C7 C 0.2859(3) 0.2412(5) 0.29852(18) 0.0461(11) Uani 1 1 d . . . . .
C8 C 0.2655(3) 0.1306(6) 0.3319(2) 0.0595(15) Uani 1 1 d . . . . .
H8 H 0.2195 0.0875 0.3279 0.071 Uiso 1 1 calc R U . . .
C9 C 0.3126(3) 0.0843(6) 0.3705(2) 0.0547(13) Uani 1 1 d . . . . .
H9 H 0.2984 0.0089 0.3924 0.066 Uiso 1 1 calc R U . . .
N10 N 0.2343(2) 0.2795(5) 0.25947(17) 0.0539(11) Uani 1 1 d . . . . .
H10 H 0.1953 0.2272 0.2576 0.065 Uiso 1 1 calc R U . . .
C11 C 0.2387(3) 0.3902(6) 0.2240(2) 0.0485(12) Uani 1 1 d . . . . .
O12 O 0.2866(2) 0.4774(4) 0.22373(15) 0.0568(10) Uani 1 1 d . . . . .
N13 N 0.1828(3) 0.3830(5) 0.18772(17) 0.0548(11) Uani 1 1 d . . . . .
H13 H 0.1590 0.3033 0.1861 0.066 Uiso 1 1 calc R U . . .
C14 C 0.1597(3) 0.4910(5) 0.15288(19) 0.0466(11) Uani 1 1 d . . . . .
C15 C 0.1903(3) 0.6251(6) 0.1515(2) 0.0592(15) Uani 1 1 d . . . . .
H15 H 0.2315 0.6460 0.1723 0.071 Uiso 1 1 calc R U . . .
C16 C 0.1598(3) 0.7295(6) 0.1191(2) 0.0537(13) Uani 1 1 d . . . . .
H16 H 0.1810 0.8201 0.1181 0.064 Uiso 1 1 calc R U . . .
C17 C 0.0990(3) 0.7011(5) 0.08871(18) 0.0438(11) Uani 1 1 d . . . . .
C18 C 0.0705(3) 0.5652(5) 0.08935(19) 0.0464(12) Uani 1 1 d . . . . .
H18 H 0.0300 0.5434 0.0680 0.056 Uiso 1 1 calc R U . . .
C19 C 0.1009(3) 0.4608(5) 0.12114(19) 0.0486(12) Uani 1 1 d . . . . .
H19 H 0.0810 0.3690 0.1209 0.058 Uiso 1 1 calc R U . . .
C20 C 0.0643(2) 0.8158(5) 0.05581(16) 0.0379(10) Uani 1 1 d . . . . .
O21 O 0.09281(18) 0.9369(3) 0.05666(12) 0.0419(7) Uani 1 1 d . . . . .
O22 O 0.00817(18) 0.7816(3) 0.03094(13) 0.0454(8) Uani 1 1 d . . . . .
O23 O 0.63825(19) 0.2441(4) 0.48090(14) 0.0487(8) Uani 1 1 d . . . . .
C24 C 0.6329(4) 0.3514(7) 0.5089(2) 0.0633(15) Uani 1 1 d . . . . .
H24 H 0.5915 0.3586 0.5307 0.076 Uiso 1 1 calc R U . . .
N25 N 0.6800(3) 0.4548(5) 0.5107(2) 0.0641(13) Uani 1 1 d . . . . .
C26 C 0.7431(4) 0.4525(9) 0.4789(3) 0.085(2) Uani 1 1 d . . . . .
H26A H 0.7460 0.3626 0.4605 0.127 Uiso 1 1 calc R U . . .
H26B H 0.7860 0.4643 0.5009 0.127 Uiso 1 1 calc R U . . .
H26C H 0.7408 0.5290 0.4534 0.127 Uiso 1 1 calc R U . . .
C27 C 0.6655(5) 0.5835(8) 0.5405(4) 0.096(3) Uani 1 1 d . . . . .
H27A H 0.6715 0.6651 0.5177 0.145 Uiso 1 1 calc R U . . .
H27B H 0.6995 0.5899 0.5698 0.145 Uiso 1 1 calc R U . . .
H27C H 0.6158 0.5811 0.5539 0.145 Uiso 1 1 calc R U . . .
O28 O 0.0835(3) 0.1727(6) 0.2151(2) 0.0843(14) Uani 1 1 d . . . . .
C29 C 0.0628(4) 0.0690(7) 0.1918(3) 0.0656(16) Uani 1 1 d . . . . .
H29 H 0.0845 0.0469 0.1592 0.079 Uiso 1 1 calc R U . . .
N30 N 0.0122(3) -0.0129(6) 0.2095(2) 0.0720(15) Uani 1 1 d . . . . .
C31 C -0.0263(6) 0.0134(10) 0.2589(3) 0.109(3) Uani 1 1 d . . . . .
H31A H -0.0407 -0.0761 0.2745 0.164 Uiso 1 1 calc R U . . .
H31B H -0.0695 0.0701 0.2520 0.164 Uiso 1 1 calc R U . . .
H31C H 0.0056 0.0637 0.2830 0.164 Uiso 1 1 calc R U . . .
C32 C -0.0163(5) -0.1290(9) 0.1788(3) 0.096(2) Uani 1 1 d . . . . .
H32A H -0.0136 -0.2157 0.1993 0.145 Uiso 1 1 calc R U . . .
H32B H 0.0123 -0.1395 0.1468 0.145 Uiso 1 1 calc R U . . .
H32C H -0.0669 -0.1100 0.1697 0.145 Uiso 1 1 calc R U . . .

loop_
_atom_site_aniso_label
_atom_site_aniso_U_11
_atom_site_aniso_U_22
_atom_site_aniso_U_33
_atom_site_aniso_U_23
_atom_site_aniso_U_13
_atom_site_aniso_U_12
Cu1 0.0385(3) 0.0309(3) 0.0218(3) -0.0012(2) -0.0010(2) 0.0135(3)
O1 0.0429(18) 0.0485(18) 0.0343(15) 0.0091(14) -0.0094(13) 0.0073(15)
C2 0.048(3) 0.036(2) 0.0256(19) -0.0013(17) -0.0031(18) 0.016(2)
O3 0.0509(19) 0.0440(17) 0.0295(14) 0.0100(13) -0.0118(13) 0.0054(15)
C4 0.043(2) 0.042(2) 0.031(2) 0.0036(18) -0.0092(18) 0.011(2)
C5 0.042(3) 0.044(3) 0.042(2) 0.009(2) -0.009(2) 0.005(2)
C6 0.052(3) 0.046(3) 0.049(3) 0.021(2) -0.011(2) 0.002(2)
C7 0.056(3) 0.041(3) 0.042(2) 0.015(2) -0.013(2) 0.005(2)
C8 0.059(3) 0.064(3) 0.056(3) 0.028(3) -0.020(3) -0.013(3)
C9 0.063(3) 0.056(3) 0.045(3) 0.027(2) -0.013(2) -0.006(3)
N10 0.051(3) 0.053(3) 0.057(3) 0.025(2) -0.020(2) -0.003(2)
C11 0.051(3) 0.046(3) 0.049(3) 0.017(2) -0.013(2) 0.006(2)
O12 0.058(2) 0.050(2) 0.062(2) 0.0266(17) -0.0226(18) -0.0026(18)
N13 0.061(3) 0.047(2) 0.056(3) 0.020(2) -0.025(2) 0.000(2)
C14 0.053(3) 0.045(3) 0.041(2) 0.016(2) -0.012(2) 0.008(2)
C15 0.065(4) 0.050(3) 0.063(3) 0.025(3) -0.027(3) -0.002(3)
C16 0.061(3) 0.047(3) 0.053(3) 0.020(2) -0.018(2) 0.001(2)
C17 0.050(3) 0.043(3) 0.038(2) 0.013(2) -0.006(2) 0.011(2)
C18 0.051(3) 0.046(3) 0.042(2) 0.010(2) -0.013(2) 0.009(2)
C19 0.058(3) 0.042(3) 0.046(3) 0.015(2) -0.011(2) 0.007(2)
C20 0.042(3) 0.041(3) 0.030(2) 0.0048(18) -0.0011(18) 0.012(2)
O21 0.0517(19) 0.0371(17) 0.0369(16) 0.0110(13) -0.0067(13) 0.0121(14)
O22 0.0509(19) 0.0389(17) 0.0463(17) 0.0121(14) -0.0104(15) 0.0135(15)
O23 0.0516(19) 0.0375(17) 0.057(2) -0.0043(15) 0.0026(16) 0.0005(15)
C24 0.067(4) 0.064(4) 0.059(3) -0.009(3) 0.004(3) 0.001(3)
N25 0.061(3) 0.048(3) 0.083(3) -0.010(2) -0.004(3) -0.005(2)
C26 0.079(5) 0.078(5) 0.096(5) 0.002(4) -0.008(4) -0.017(4)
C27 0.106(6) 0.072(5) 0.111(6) -0.041(4) -0.027(5) 0.019(4)
O28 0.090(3) 0.075(3) 0.088(3) 0.014(3) -0.008(3) -0.010(3)
C29 0.064(4) 0.065(4) 0.067(4) 0.010(3) -0.006(3) 0.000(3)
N30 0.087(4) 0.070(3) 0.058(3) 0.001(3) 0.015(3) 0.002(3)
C31 0.143(8) 0.094(6) 0.091(6) -0.007(5) 0.044(6) -0.019(6)
C32 0.125(7) 0.076(5) 0.088(5) -0.003(4) 0.011(5) -0.003(5)

loop_
_atom_type_symbol
_atom_type_description
_atom_type_scat_dispersion_real
_atom_type_scat_dispersion_imag
_atom_type_scat_source
C C 0.0181 0.0091 'International Tables Vol C Tables 4.2.6.8 and 6.1.1.4'
H H 0.0000 0.0000 'International Tables Vol C Tables 4.2.6.8 and 6.1.1.4'
Cu Cu -1.9646 0.5888 'International Tables Vol C Tables 4.2.6.8 and 6.1.1.4'
N N 0.0311 0.0180 'International Tables Vol C Tables 4.2.6.8 and 6.1.1.4'
O O 0.0492 0.0322 'International Tables Vol C Tables 4.2.6.8 and 6.1.1.4'

loop_
_geom_angle_atom_site_label_1
_geom_angle_atom_site_label_2
_geom_angle_atom_site_label_3
_geom_angle
_geom_angle_site_symmetry_1
_geom_angle_site_symmetry_3
_geom_angle_publ_flag
O21 Cu1 O22 167.95(15) 6_646 2_565 ?
O21 Cu1 O3 89.51(13) 6_646 5_656 ?
O22 Cu1 O3 90.85(14) 2_565 5_656 ?
O21 Cu1 O1 90.04(14) 6_646 . ?
O22 Cu1 O1 87.20(14) 2_565 . ?
O3 Cu1 O1 168.44(14) 5_656 . ?
O21 Cu1 O23 100.13(14) 6_646 . ?
O22 Cu1 O23 91.89(14) 2_565 . ?
O3 Cu1 O23 92.05(14) 5_656 . ?
O1 Cu1 O23 99.40(14) . . ?
O21 Cu1 Cu1 86.60(10) 6_646 5_656 ?
O22 Cu1 Cu1 81.65(11) 2_565 5_656 ?
O3 Cu1 Cu1 79.04(10) 5_656 5_656 ?
O1 Cu1 Cu1 89.40(10) . 5_656 ?
O23 Cu1 Cu1 168.86(10) . 5_656 ?
C2 O1 Cu1 116.7(3) . . ?
O1 C2 O3 125.9(4) . . ?
O1 C2 C4 117.9(4) . . ?
O3 C2 C4 116.2(4) . . ?
C2 O3 Cu1 128.8(3) . 5_656 ?
C9 C4 C5 118.1(4) . . ?
C9 C4 C2 120.0(4) . . ?
C5 C4 C2 122.0(4) . . ?
C4 C5 C6 121.3(5) . . ?
C4 C5 H5 119.3 . . ?
C6 C5 H5 119.3 . . ?
C7 C6 C5 119.6(4) . . ?
C7 C6 H6 120.2 . . ?
C5 C6 H6 120.2 . . ?
C6 C7 C8 119.3(4) . . ?
C6 C7 N10 124.7(4) . . ?
C8 C7 N10 116.0(5) . . ?
C9 C8 C7 120.2(5) . . ?
C9 C8 H8 119.9 . . ?
C7 C8 H8 119.9 . . ?
C8 C9 C4 121.5(5) . . ?
C8 C9 H9 119.3 . . ?
C4 C9 H9 119.3 . . ?
C11 N10 C7 127.6(4) . . ?
C11 N10 H10 116.2 . . ?
C7 N10 H10 116.2 . . ?
O12 C11 N13 124.9(4) . . ?
O12 C11 N10 124.3(4) . . ?
N13 C11 N10 110.8(5) . . ?
C11 N13 C14 127.1(5) . . ?
C11 N13 H13 116.4 . . ?
C14 N13 H13 116.4 . . ?
C19 C14 C15 119.5(4) . . ?
C19 C14 N13 116.8(5) . . ?
C15 C14 N13 123.6(5) . . ?
C14 C15 C16 119.8(5) . . ?
C14 C15 H15 120.1 . . ?
C16 C15 H15 120.1 . . ?
C17 C16 C15 120.9(5) . . ?
C17 C16 H16 119.6 . . ?
C15 C16 H16 119.6 . . ?
C16 C17 C18 118.5(4) . . ?
C16 C17 C20 120.6(4) . . ?
C18 C17 C20 120.9(4) . . ?
C17 C18 C19 120.9(5) . . ?
C17 C18 H18 119.6 . . ?
C19 C18 H18 119.6 . . ?
C14 C19 C18 120.4(5) . . ?
C14 C19 H19 119.8 . . ?
C18 C19 H19 119.8 . . ?
O22 C20 O21 125.8(4) . . ?
O22 C20 C17 116.1(4) . . ?
O21 C20 C17 118.0(4) . . ?
C20 O21 Cu1 120.1(3) . 6_566 ?
C20 O22 Cu1 125.7(3) . 2_564 ?
C24 O23 Cu1 117.0(4) . . ?
O23 C24 N25 125.4(6) . . ?
O23 C24 H24 117.3 . . ?
N25 C24 H24 117.3 . . ?
C24 N25 C26 120.7(6) . . ?
C24 N25 C27 121.6(6) . . ?
C26 N25 C27 117.3(6) . . ?
N25 C26 H26A 109.5 . . ?
N25 C26 H26B 109.5 . . ?
H26A C26 H26B 109.5 . . ?
N25 C26 H26C 109.5 . . ?
H26A C26 H26C 109.5 . . ?
H26B C26 H26C 109.5 . . ?
N25 C27 H27A 109.5 . . ?
N25 C27 H27B 109.5 . . ?
H27A C27 H27B 109.5 . . ?
N25 C27 H27C 109.5 . . ?
H27A C27 H27C 109.5 . . ?
H27B C27 H27C 109.5 . . ?
O28 C29 N30 122.9(7) . . ?
O28 C29 H29 118.6 . . ?
N30 C29 H29 118.6 . . ?
C29 N30 C32 121.9(6) . . ?
C29 N30 C31 123.1(6) . . ?
C32 N30 C31 114.7(6) . . ?
N30 C31 H31A 109.5 . . ?
N30 C31 H31B 109.5 . . ?
H31A C31 H31B 109.5 . . ?
N30 C31 H31C 109.5 . . ?
H31A C31 H31C 109.5 . . ?
H31B C31 H31C 109.5 . . ?
N30 C32 H32A 109.5 . . ?
N30 C32 H32B 109.5 . . ?
H32A C32 H32B 109.5 . . ?
N30 C32 H32C 109.5 . . ?
H32A C32 H32C 109.5 . . ?
H32B C32 H32C 109.5 . . ?

loop_
_geom_bond_atom_site_label_1
_geom_bond_atom_site_label_2
_geom_bond_distance
_geom_bond_site_symmetry_2
_geom_bond_publ_flag
Cu1 O21 1.969(3) 6_646 ?
Cu1 O22 1.979(3) 2_565 ?
Cu1 O3 1.982(3) 5_656 ?
Cu1 O1 1.983(3) . ?
Cu1 O23 2.155(4) . ?
Cu1 Cu1 2.6322(12) 5_656 ?
O1 C2 1.254(6) . ?
C2 O3 1.256(6) . ?
C2 C4 1.505(6) . ?
O3 Cu1 1.982(3) 5_656 ?
C4 C9 1.376(7) . ?
C4 C5 1.383(7) . ?
C5 C6 1.399(6) . ?
C5 H5 0.9400 . ?
C6 C7 1.372(7) . ?
C6 H6 0.9400 . ?
C7 C8 1.395(7) . ?
C7 N10 1.414(6) . ?
C8 C9 1.375(7) . ?
C8 H8 0.9400 . ?
C9 H9 0.9400 . ?
N10 C11 1.382(6) . ?
N10 H10 0.8700 . ?
C11 O12 1.202(6) . ?
C11 N13 1.377(6) . ?
N13 C14 1.413(6) . ?
N13 H13 0.8700 . ?
C14 C19 1.373(7) . ?
C14 C15 1.386(8) . ?
C15 C16 1.399(7) . ?
C15 H15 0.9400 . ?
C16 C17 1.380(7) . ?
C16 H16 0.9400 . ?
C17 C18 1.385(7) . ?
C17 C20 1.508(6) . ?
C18 C19 1.390(6) . ?
C18 H18 0.9400 . ?
C19 H19 0.9400 . ?
C20 O22 1.248(6) . ?
C20 O21 1.257(6) . ?
O21 Cu1 1.969(3) 6_566 ?
O22 Cu1 1.979(3) 2_564 ?
O23 C24 1.241(7) . ?
C24 N25 1.302(8) . ?
C24 H24 0.9400 . ?
N25 C26 1.408(9) . ?
N25 C27 1.455(8) . ?
C26 H26A 0.9700 . ?
C26 H26B 0.9700 . ?
C26 H26C 0.9700 . ?
C27 H27A 0.9700 . ?
C27 H27B 0.9700 . ?
C27 H27C 0.9700 . ?
O28 C29 1.206(8) . ?
C29 N30 1.286(8) . ?
C29 H29 0.9400 . ?
N30 C32 1.443(9) . ?
N30 C31 1.458(9) . ?
C31 H31A 0.9700 . ?
C31 H31B 0.9700 . ?
C31 H31C 0.9700 . ?
C32 H32A 0.9700 . ?
C32 H32B 0.9700 . ?
C32 H32C 0.9700 . ?

loop_
_geom_torsion_atom_site_label_1
_geom_torsion_atom_site_label_2
_geom_torsion_atom_site_label_3
_geom_torsion_atom_site_label_4
_geom_torsion
_geom_torsion_site_symmetry_1
_geom_torsion_site_symmetry_2
_geom_torsion_site_symmetry_3
_geom_torsion_site_symmetry_4
_geom_torsion_publ_flag
Cu1 O1 C2 O3 -3.7(6) . . . . ?
Cu1 O1 C2 C4 176.0(3) . . . . ?
O1 C2 O3 Cu1 4.5(6) . . . 5_656 ?
C4 C2 O3 Cu1 -175.2(3) . . . 5_656 ?
O1 C2 C4 C9 178.9(5) . . . . ?
O3 C2 C4 C9 -1.4(6) . . . . ?
O1 C2 C4 C5 -1.2(6) . . . . ?
O3 C2 C4 C5 178.5(4) . . . . ?
C9 C4 C5 C6 0.5(8) . . . . ?
C2 C4 C5 C6 -179.4(4) . . . . ?
C4 C5 C6 C7 0.5(8) . . . . ?
C5 C6 C7 C8 -0.7(8) . . . . ?
C5 C6 C7 N10 -179.5(5) . . . . ?
C6 C7 C8 C9 0.1(9) . . . . ?
N10 C7 C8 C9 178.9(5) . . . . ?
C7 C8 C9 C4 0.8(10) . . . . ?
C5 C4 C9 C8 -1.1(8) . . . . ?
C2 C4 C9 C8 178.8(5) . . . . ?
C6 C7 N10 C11 -5.7(9) . . . . ?
C8 C7 N10 C11 175.5(6) . . . . ?
C7 N10 C11 O12 -5.2(10) . . . . ?
C7 N10 C11 N13 172.3(5) . . . . ?
O12 C11 N13 C14 -17.2(10) . . . . ?
N10 C11 N13 C14 165.4(5) . . . . ?
C11 N13 C14 C19 -178.1(5) . . . . ?
C11 N13 C14 C15 -1.9(9) . . . . ?
C19 C14 C15 C16 1.9(9) . . . . ?
N13 C14 C15 C16 -174.2(6) . . . . ?
C14 C15 C16 C17 0.5(9) . . . . ?
C15 C16 C17 C18 -2.5(9) . . . . ?
C15 C16 C17 C20 177.2(5) . . . . ?
C16 C17 C18 C19 2.0(8) . . . . ?
C20 C17 C18 C19 -177.7(5) . . . . ?
C15 C14 C19 C18 -2.4(8) . . . . ?
N13 C14 C19 C18 174.0(5) . . . . ?
C17 C18 C19 C14 0.5(8) . . . . ?
C16 C17 C20 O22 -177.7(5) . . . . ?
C18 C17 C20 O22 1.9(7) . . . . ?
C16 C17 C20 O21 0.6(7) . . . . ?
C18 C17 C20 O21 -179.8(5) . . . . ?
O22 C20 O21 Cu1 -3.2(6) . . . 6_566 ?
C17 C20 O21 Cu1 178.7(3) . . . 6_566 ?
O21 C20 O22 Cu1 -0.5(7) . . . 2_564 ?
C17 C20 O22 Cu1 177.7(3) . . . 2_564 ?
Cu1 O23 C24 N25 179.9(5) . . . . ?
O23 C24 N25 C26 0.5(10) . . . . ?
O23 C24 N25 C27 173.3(6) . . . . ?
O28 C29 N30 C32 174.2(7) . . . . ?
O28 C29 N30 C31 1.5(11) . . . . ?
